data_7109450
loop_
_publ_author_name
'Dawei Zhang'
'Xiaozhi Jiang'
'Haiqiang Yang'
'Zhao Su'
'Enqing Gao'
'Alexandre Martinez'
'Guohua Gao'

_publ_section_title
;
 Novel benzimidazolium-urea-based macrocyclic fluorescent sensors:
 synthesis, ratiometric sensing of H2PO4^-^ and improvement of the anion
 binding performance via a synergistic binding strategy
;
_journal_name_full Chem.Commun.
_journal_page_first 6149
_journal_paper_doi 10.1039/c3cc43184c
_journal_volume 49
_journal_year 2013
_chemical_formula_moiety 'C35 H33 N5, 2(F6 P), C3 H6 O'
_chemical_formula_sum 'C38 H39 F12 N5 O P2'
_chemical_formula_weight 871.68
_chemical_name_systematic
; 
 ? 
;
_space_group_IT_number 2
_symmetry_cell_setting triclinic
_symmetry_space_group_name_Hall '-P 1'
_symmetry_space_group_name_H-M 'P -1'
_atom_sites_solution_hydrogens geom
_atom_sites_solution_primary direct
_atom_sites_solution_secondary difmap
_audit_creation_method SHELXL-97
_cell_angle_alpha 71.396(2)
_cell_angle_beta 80.156(2)
_cell_angle_gamma 86.887(2)
_cell_formula_units_Z 2
_cell_length_a 11.3419(14)
_cell_length_b 12.6176(16)
_cell_length_c 15.0660(19)
_cell_measurement_temperature 296(2)
_cell_volume 2013.3(4)
_computing_cell_refinement 'Bruker SMART'
_computing_data_collection 'Bruker SMART'
_computing_data_reduction 'Bruker SMART'
_computing_molecular_graphics 'Bruker SHELXTL'
_computing_publication_material 'Bruker SHELXTL'
_computing_structure_refinement 'SHELXL-97 (Sheldrick, 1997)'
_computing_structure_solution 'SHELXS-97 (Sheldrick, 1990)'
_diffrn_ambient_temperature 296(2)
_diffrn_measured_fraction_theta_full 0.976
_diffrn_measured_fraction_theta_max 0.976
_diffrn_radiation_monochromator graphite
_diffrn_radiation_source 'fine-focus sealed tube'
_diffrn_radiation_type MoK\a
_diffrn_radiation_wavelength 0.71073
_diffrn_reflns_av_R_equivalents 0.0195
_diffrn_reflns_av_sigmaI/netI 0.0465
_diffrn_reflns_limit_h_max 13
_diffrn_reflns_limit_h_min -10
_diffrn_reflns_limit_k_max 15
_diffrn_reflns_limit_k_min -15
_diffrn_reflns_limit_l_max 18
_diffrn_reflns_limit_l_min -18
_diffrn_reflns_number 11370
_diffrn_reflns_theta_full 26.00
_diffrn_reflns_theta_max 26.00
_diffrn_reflns_theta_min 1.82
_exptl_absorpt_coefficient_mu 0.202
_exptl_absorpt_correction_T_max 0.9940
_exptl_absorpt_correction_T_min 0.9801
_exptl_absorpt_correction_type multi-scan
_exptl_crystal_colour yellow
_exptl_crystal_density_diffrn 1.438
_exptl_crystal_density_method 'not measured'
_exptl_crystal_description block
_exptl_crystal_F_000 896
_exptl_crystal_size_max 0.10
_exptl_crystal_size_mid 0.07
_exptl_crystal_size_min 0.03
_refine_diff_density_max 0.642
_refine_diff_density_min -0.466
_refine_diff_density_rms 0.056
_refine_ls_extinction_method none
_refine_ls_goodness_of_fit_ref 0.942
_refine_ls_hydrogen_treatment mixed
_refine_ls_matrix_type full
_refine_ls_number_parameters 633
_refine_ls_number_reflns 7730
_refine_ls_number_restraints 14
_refine_ls_restrained_S_all 0.942
_refine_ls_R_factor_all 0.1378
_refine_ls_R_factor_gt 0.0808
_refine_ls_shift/su_max 0.003
_refine_ls_shift/su_mean 0.000
_refine_ls_structure_factor_coef Fsqd
_refine_ls_weighting_details 'calc w=1/[\s^2^(Fo^2^)+(0.1627P)^2^+1.7272P] where P=(Fo^2^+2Fc^2^)/3'
_refine_ls_weighting_scheme calc
_refine_ls_wR_factor_gt 0.2364
_refine_ls_wR_factor_ref 0.2946
_reflns_number_gt 4074
_reflns_number_total 7730
_reflns_threshold_expression >2sigma(I)
_cod_data_source_file c3cc43184c.txt
_cod_data_source_block 1
_cod_original_sg_symbol_H-M P-1
_cod_database_code 7109450

loop_
_symmetry_equiv_pos_as_xyz
'x, y, z'
'-x, -y, -z'

loop_
_atom_site_label
_atom_site_type_symbol
_atom_site_fract_x
_atom_site_fract_y
_atom_site_fract_z
_atom_site_U_iso_or_equiv
_atom_site_adp_type
_atom_site_occupancy
_atom_site_symmetry_multiplicity
_atom_site_calc_flag
_atom_site_refinement_flags
_atom_site_disorder_assembly
_atom_site_disorder_group
C1 C 1.0099(4) 0.4602(4) 0.1954(3) 0.0676(12) Uani 1 1 d . . .
C2 C 1.0400(5) 0.3509(5) 0.2288(4) 0.0893(16) Uani 1 1 d . . .
H2A H 1.0956 0.3302 0.2700 0.107 Uiso 1 1 calc R . .
C3 C 0.9901(7) 0.2682(5) 0.2031(5) 0.102(2) Uani 1 1 d . . .
H3A H 1.0118 0.1938 0.2283 0.123 Uiso 1 1 calc R . .
C4 C 0.9109(6) 0.2953(4) 0.1424(4) 0.0918(17) Uani 1 1 d . . .
H4A H 0.8790 0.2397 0.1252 0.110 Uiso 1 1 calc R . .
C5 C 0.8756(5) 0.4087(4) 0.1044(3) 0.0729(13) Uani 1 1 d . . .
C6 C 0.9261(4) 0.4931(4) 0.1300(3) 0.0610(11) Uani 1 1 d . . .
C7 C 0.7934(5) 0.4428(5) 0.0418(4) 0.0883(16) Uani 1 1 d . . .
H7A H 0.7575 0.3895 0.0244 0.106 Uiso 1 1 calc R . .
C8 C 0.7644(5) 0.5545(5) 0.0051(4) 0.0800(14) Uani 1 1 d . . .
C9 C 0.8229(4) 0.6330(4) 0.0334(3) 0.0638(11) Uani 1 1 d . . .
C10 C 0.6828(6) 0.5949(8) -0.0604(5) 0.113(2) Uani 1 1 d . . .
H10A H 0.6435 0.5441 -0.0784 0.135 Uiso 1 1 calc R . .
C11 C 0.6617(6) 0.7041(8) -0.0966(5) 0.118(2) Uani 1 1 d . . .
H11A H 0.6065 0.7288 -0.1379 0.142 Uiso 1 1 calc R . .
C12 C 0.7235(6) 0.7819(6) -0.0719(4) 0.1007(19) Uani 1 1 d . . .
H12A H 0.7107 0.8578 -0.1000 0.121 Uiso 1 1 calc R . .
C13 C 0.8006(4) 0.7505(4) -0.0089(3) 0.0728(13) Uani 1 1 d . . .
C14 C 0.8658(4) 0.8343(4) 0.0144(3) 0.0771(14) Uani 1 1 d . . .
H14A H 0.9459 0.8069 0.0232 0.092 Uiso 1 1 calc R . .
H14B H 0.8731 0.9031 -0.0386 0.092 Uiso 1 1 calc R . .
C15 C 0.6885(4) 0.8696(3) 0.1239(3) 0.0649(11) Uani 1 1 d . A .
H15A H 0.6315 0.8546 0.0918 0.078 Uiso 1 1 calc R . .
C16 C 0.8618(4) 0.8917(3) 0.1625(3) 0.0679(12) Uani 1 1 d . . .
C17 C 0.9816(5) 0.8992(4) 0.1682(4) 0.0833(15) Uani 1 1 d . . .
H17A H 1.0423 0.8799 0.1262 0.100 Uiso 1 1 calc R . .
C18 C 1.0059(6) 0.9366(5) 0.2391(5) 0.0995(19) Uani 1 1 d . . .
H18A H 1.0852 0.9444 0.2445 0.119 Uiso 1 1 calc R . .
C19 C 0.9153(7) 0.9631(5) 0.3032(5) 0.1021(19) Uani 1 1 d . . .
H19A H 0.9362 0.9867 0.3510 0.123 Uiso 1 1 calc R . .
C20 C 0.7957(6) 0.9559(4) 0.2988(4) 0.0873(15) Uani 1 1 d . . .
H20A H 0.7354 0.9735 0.3421 0.105 Uiso 1 1 calc R . .
C21 C 0.7713(4) 0.9206(4) 0.2258(3) 0.0680(12) Uani 1 1 d . A .
C22 C 0.5403(15) 0.9274(14) 0.2369(18) 0.075(9) Uani 0.50 1 d PD A 1
H22A H 0.5009 0.9690 0.1839 0.090 Uiso 0.50 1 calc PR A 1
H22B H 0.5436 0.9757 0.2752 0.090 Uiso 0.50 1 calc PR A 1
C23 C 0.4635(10) 0.8291(11) 0.2955(8) 0.075(3) Uani 0.50 1 d PD A 1
H23A H 0.4657 0.7757 0.2610 0.090 Uiso 0.50 1 calc PR A 1
H23B H 0.3813 0.8536 0.3069 0.090 Uiso 0.50 1 calc PR A 1
C24 C 0.5059(8) 0.7721(12) 0.3908(7) 0.069(3) Uani 0.50 1 d PD A 1
H24A H 0.4378 0.7363 0.4371 0.083 Uiso 0.50 1 calc PR A 1
H24B H 0.5352 0.8291 0.4122 0.083 Uiso 0.50 1 calc PR A 1
C25 C 0.6058(14) 0.6835(13) 0.3878(14) 0.074(4) Uani 0.50 1 d PD A 1
H25A H 0.5771 0.6258 0.3670 0.089 Uiso 0.50 1 calc PR A 1
H25B H 0.6747 0.7188 0.3422 0.089 Uiso 0.50 1 calc PR A 1
C26 C 0.644(3) 0.630(2) 0.4858(19) 0.070(5) Uani 0.50 1 d PD A 1
H26A H 0.6836 0.6853 0.5023 0.085 Uiso 0.50 1 calc PR A 1
H26B H 0.5730 0.6046 0.5333 0.085 Uiso 0.50 1 calc PR A 1
C27 C 0.7268(15) 0.532(2) 0.4865(18) 0.080(11) Uani 0.50 1 d PD A 1
H27A H 0.7406 0.4948 0.5510 0.097 Uiso 0.50 1 calc PR A 1
H27B H 0.6877 0.4785 0.4668 0.097 Uiso 0.50 1 calc PR A 1
C22' C 0.5436(17) 0.933(2) 0.2442(19) 0.090(10) Uani 0.50 1 d PD A 2
H22C H 0.4851 0.9373 0.2032 0.108 Uiso 0.50 1 calc PR A 2
H22D H 0.5473 1.0061 0.2527 0.108 Uiso 0.50 1 calc PR A 2
C23' C 0.5051(11) 0.8459(9) 0.3398(12) 0.086(4) Uani 0.50 1 d PD A 2
H23C H 0.5608 0.8494 0.3811 0.103 Uiso 0.50 1 calc PR A 2
H23D H 0.4274 0.8680 0.3666 0.103 Uiso 0.50 1 calc PR A 2
C24' C 0.4961(10) 0.7259(9) 0.3448(11) 0.091(3) Uani 0.50 1 d PD A 2
H24C H 0.4726 0.7246 0.2862 0.109 Uiso 0.50 1 calc PR A 2
H24D H 0.4319 0.6916 0.3959 0.109 Uiso 0.50 1 calc PR A 2
C25' C 0.6076(16) 0.6524(14) 0.3602(14) 0.084(5) Uani 0.50 1 d PD A 2
H25C H 0.6755 0.6898 0.3144 0.101 Uiso 0.50 1 calc PR A 2
H25D H 0.5950 0.5824 0.3494 0.101 Uiso 0.50 1 calc PR A 2
C26' C 0.636(3) 0.628(3) 0.4612(17) 0.071(6) Uani 0.50 1 d PD A 2
H26C H 0.6648 0.6959 0.4673 0.086 Uiso 0.50 1 calc PR A 2
H26D H 0.5633 0.6055 0.5066 0.086 Uiso 0.50 1 calc PR A 2
C27' C 0.7300(15) 0.5363(14) 0.4859(15) 0.065(9) Uani 0.50 1 d PD A 2
H27C H 0.7417 0.5236 0.5508 0.079 Uiso 0.50 1 calc PR A 2
H27D H 0.7000 0.4674 0.4824 0.079 Uiso 0.50 1 calc PR A 2
C28 C 0.8816(4) 0.5300(4) 0.3485(3) 0.0614(11) Uani 1 1 d . A .
H28A H 0.8371 0.4863 0.3268 0.074 Uiso 1 1 calc R . .
C29 C 0.9338(4) 0.6277(3) 0.4336(3) 0.0595(10) Uani 1 1 d . A .
C30 C 0.9409(5) 0.6815(4) 0.4998(4) 0.0760(13) Uani 1 1 d . . .
H30A H 0.8782 0.6803 0.5488 0.091 Uiso 1 1 calc R . .
C31 C 1.0458(5) 0.7363(5) 0.4881(5) 0.0890(16) Uani 1 1 d . . .
H31A H 1.0542 0.7732 0.5312 0.107 Uiso 1 1 calc R . .
C32 C 1.1395(5) 0.7398(4) 0.4163(5) 0.0890(16) Uani 1 1 d . . .
H32A H 1.2085 0.7787 0.4122 0.107 Uiso 1 1 calc R . .
C33 C 1.1335(4) 0.6866(4) 0.3496(4) 0.0728(13) Uani 1 1 d . . .
H33A H 1.1963 0.6888 0.3005 0.087 Uiso 1 1 calc R . .
C34 C 1.0279(4) 0.6299(3) 0.3611(3) 0.0595(10) Uani 1 1 d . . .
C35 C 1.0643(4) 0.5469(4) 0.2238(3) 0.0727(13) Uani 1 1 d . . .
H35A H 1.0727 0.6161 0.1711 0.087 Uiso 1 1 calc R . .
H35B H 1.1436 0.5228 0.2377 0.087 Uiso 1 1 calc R . .
C36 C 0.6256(8) 0.3351(11) 0.3096(7) 0.152(4) Uani 1 1 d . . .
C37 C 0.5402(14) 0.377(2) 0.2402(10) 0.47(2) Uani 1 1 d . . .
H37A H 0.5440 0.4572 0.2157 0.703 Uiso 1 1 calc R . .
H37B H 0.4603 0.3543 0.2716 0.703 Uiso 1 1 calc R . .
H37C H 0.5615 0.3465 0.1888 0.703 Uiso 1 1 calc R . .
C38 C 0.6465(14) 0.2100(14) 0.3525(15) 0.303(10) Uani 1 1 d . . .
H38A H 0.7127 0.1985 0.3866 0.454 Uiso 1 1 calc R . .
H38B H 0.6641 0.1766 0.3027 0.454 Uiso 1 1 calc R . .
H38C H 0.5759 0.1762 0.3951 0.454 Uiso 1 1 calc R . .
N1 N 0.8994(3) 0.6029(3) 0.0962(2) 0.0597(9) Uani 1 1 d . . .
N2 N 0.9911(3) 0.5682(3) 0.3085(2) 0.0596(9) Uani 1 1 d . . .
N3 N 0.8447(3) 0.5630(3) 0.4237(3) 0.0599(9) Uani 1 1 d D . .
N4 N 0.8059(3) 0.8586(3) 0.1006(3) 0.0637(9) Uani 1 1 d . . .
N5 N 0.6637(3) 0.9045(3) 0.1987(3) 0.0670(10) Uani 1 1 d D . .
P1 P 0.33512(12) 0.81837(11) 0.04531(10) 0.0735(4) Uani 1 1 d . . .
P2 P 0.26499(13) 0.08729(12) 0.39250(10) 0.0796(4) Uani 1 1 d . . .
F1 F 0.2514(16) 0.7266(13) 0.0977(9) 0.160(7) Uani 0.554(15) 1 d P B 1
F2 F 0.3760(10) 0.761(2) -0.0320(16) 0.183(10) Uani 0.554(15) 1 d P B 1
F3 F 0.2929(12) 0.871(2) 0.1256(18) 0.197(10) Uani 0.554(15) 1 d P B 1
F4 F 0.4219(17) 0.9190(12) -0.0083(14) 0.216(11) Uani 0.554(15) 1 d P B 1
F5 F 0.4439(10) 0.7678(12) 0.0958(8) 0.136(5) Uani 0.554(15) 1 d P B 1
F6 F 0.2359(10) 0.8836(14) -0.0071(9) 0.158(5) Uani 0.554(15) 1 d P B 1
F1' F 0.2017(12) 0.7677(19) 0.0525(18) 0.154(8) Uani 0.446(15) 1 d P B 2
F2' F 0.350(2) 0.839(2) -0.0554(9) 0.194(10) Uani 0.446(15) 1 d P B 2
F3' F 0.312(3) 0.795(3) 0.1514(10) 0.250(15) Uani 0.446(15) 1 d P B 2
F4' F 0.4570(11) 0.861(3) 0.032(2) 0.191(12) Uani 0.446(15) 1 d P B 2
F5' F 0.376(2) 0.6985(12) 0.054(2) 0.224(12) Uani 0.446(15) 1 d P B 2
F6' F 0.2841(16) 0.9316(7) 0.0375(16) 0.152(7) Uani 0.446(15) 1 d P B 2
F7 F 0.2721(6) 0.2167(4) 0.3428(4) 0.187(2) Uani 1 1 d . . .
F8 F 0.2840(8) 0.1159(5) 0.4785(4) 0.234(3) Uani 1 1 d . . .
F9 F 0.2538(6) -0.0368(4) 0.4424(5) 0.209(3) Uani 1 1 d . . .
F10 F 0.2469(8) 0.0558(7) 0.3070(4) 0.257(4) Uani 1 1 d . . .
F11 F 0.3954(4) 0.0817(6) 0.3589(7) 0.264(4) Uani 1 1 d . . .
F12 F 0.1328(5) 0.1027(6) 0.4155(7) 0.259(4) Uani 1 1 d . . .
O1 O 0.6709(6) 0.4017(6) 0.3294(6) 0.190(3) Uani 1 1 d . . .

loop_
_atom_site_aniso_label
_atom_site_aniso_U_11
_atom_site_aniso_U_22
_atom_site_aniso_U_33
_atom_site_aniso_U_23
_atom_site_aniso_U_13
_atom_site_aniso_U_12
C1 0.068(3) 0.068(3) 0.058(3) -0.015(2) 0.002(2) 0.006(2)
C2 0.102(4) 0.081(4) 0.069(3) -0.015(3) 0.003(3) 0.025(3)
C3 0.137(6) 0.065(3) 0.086(4) -0.018(3) 0.016(4) 0.018(4)
C4 0.124(5) 0.061(3) 0.086(4) -0.034(3) 0.018(4) -0.008(3)
C5 0.089(3) 0.066(3) 0.065(3) -0.032(2) 0.007(3) -0.005(2)
C6 0.061(3) 0.062(3) 0.056(2) -0.023(2) 0.008(2) -0.001(2)
C7 0.105(4) 0.092(4) 0.081(3) -0.053(3) 0.005(3) -0.022(3)
C8 0.074(3) 0.107(4) 0.071(3) -0.048(3) -0.004(3) -0.005(3)
C9 0.058(3) 0.078(3) 0.055(2) -0.027(2) -0.001(2) 0.007(2)
C10 0.092(4) 0.184(8) 0.091(4) -0.079(5) -0.026(4) 0.010(5)
C11 0.103(5) 0.171(8) 0.096(5) -0.057(5) -0.040(4) 0.040(5)
C12 0.105(4) 0.124(5) 0.064(3) -0.025(3) -0.010(3) 0.043(4)
C13 0.075(3) 0.079(3) 0.055(3) -0.016(2) -0.001(2) 0.018(2)
C14 0.078(3) 0.065(3) 0.070(3) -0.009(2) 0.014(2) 0.006(2)
C15 0.067(3) 0.055(2) 0.066(3) -0.014(2) -0.004(2) 0.004(2)
C16 0.062(3) 0.048(2) 0.076(3) -0.001(2) -0.004(2) 0.0000(19)
C17 0.066(3) 0.065(3) 0.100(4) -0.001(3) -0.010(3) -0.001(2)
C18 0.089(4) 0.076(4) 0.115(5) 0.008(3) -0.034(4) -0.017(3)
C19 0.133(6) 0.077(4) 0.091(4) -0.006(3) -0.036(4) -0.019(4)
C20 0.105(4) 0.071(3) 0.082(4) -0.015(3) -0.019(3) -0.006(3)
C21 0.073(3) 0.050(2) 0.070(3) -0.007(2) -0.006(2) -0.003(2)
C22 0.074(17) 0.042(9) 0.097(17) -0.019(10) 0.004(12) 0.029(9)
C23 0.053(6) 0.103(10) 0.069(7) -0.028(7) -0.008(5) 0.002(6)
C24 0.045(5) 0.084(8) 0.069(7) -0.020(6) 0.005(4) 0.012(5)
C25 0.061(7) 0.067(10) 0.084(10) -0.021(7) 0.011(6) 0.003(6)
C26 0.060(9) 0.073(10) 0.074(11) -0.018(8) -0.003(8) -0.011(7)
C27 0.038(11) 0.104(19) 0.081(18) -0.019(12) 0.027(10) -0.010(10)
C22' 0.057(15) 0.116(19) 0.091(17) -0.033(15) 0.006(12) -0.003(11)
C23' 0.065(8) 0.059(7) 0.104(11) -0.005(7) 0.018(7) 0.027(6)
C24' 0.072(7) 0.075(8) 0.112(10) -0.009(7) -0.021(7) 0.003(6)
C25' 0.078(8) 0.053(8) 0.115(15) -0.013(7) -0.028(9) 0.009(6)
C26' 0.050(8) 0.084(11) 0.081(15) -0.030(10) -0.008(8) 0.017(7)
C27' 0.088(18) 0.032(8) 0.072(16) -0.007(8) -0.023(11) 0.008(8)
C28 0.054(2) 0.061(3) 0.065(3) -0.014(2) -0.009(2) -0.0019(19)
C29 0.053(2) 0.050(2) 0.072(3) -0.013(2) -0.015(2) 0.0048(18)
C30 0.077(3) 0.068(3) 0.090(3) -0.033(3) -0.019(3) 0.007(2)
C31 0.084(4) 0.081(4) 0.117(5) -0.044(3) -0.036(3) 0.007(3)
C32 0.075(4) 0.069(3) 0.128(5) -0.027(3) -0.035(3) -0.009(3)
C33 0.057(3) 0.059(3) 0.092(3) -0.008(2) -0.015(2) -0.002(2)
C34 0.062(3) 0.046(2) 0.065(3) -0.0054(19) -0.018(2) 0.0007(18)
C35 0.058(3) 0.088(3) 0.065(3) -0.017(2) -0.005(2) -0.002(2)
C36 0.118(6) 0.215(11) 0.147(7) -0.098(7) 0.020(5) -0.071(7)
C37 0.242(16) 1.01(6) 0.168(11) -0.15(2) -0.021(11) -0.33(3)
C38 0.231(15) 0.208(15) 0.49(3) -0.169(18) 0.001(17) 0.012(12)
N1 0.059(2) 0.062(2) 0.055(2) -0.0186(17) -0.0005(16) 0.0004(16)
N2 0.051(2) 0.060(2) 0.062(2) -0.0124(17) -0.0047(16) 0.0014(15)
N3 0.054(2) 0.055(2) 0.064(2) -0.0140(17) -0.0030(18) 0.0020(16)
N4 0.056(2) 0.053(2) 0.070(2) -0.0109(17) 0.0051(18) 0.0046(16)
N5 0.060(2) 0.058(2) 0.074(2) -0.0144(19) 0.0006(18) 0.0058(17)
P1 0.0691(8) 0.0679(8) 0.0807(9) -0.0215(7) -0.0064(6) -0.0043(6)
P2 0.0809(9) 0.0810(9) 0.0828(9) -0.0370(7) -0.0092(7) 0.0054(7)
F1 0.154(13) 0.161(11) 0.131(9) -0.008(7) 0.023(8) -0.104(10)
F2 0.097(7) 0.28(2) 0.261(19) -0.232(19) 0.035(9) -0.048(10)
F3 0.126(8) 0.31(2) 0.25(2) -0.23(2) -0.022(12) 0.034(12)
F4 0.20(2) 0.121(8) 0.255(15) 0.058(10) -0.044(12) -0.082(10)
F5 0.117(8) 0.156(10) 0.135(8) -0.027(6) -0.058(7) 0.003(6)
F6 0.129(8) 0.167(12) 0.167(10) -0.020(9) -0.071(7) 0.025(8)
F1' 0.080(7) 0.192(18) 0.219(19) -0.126(16) 0.022(9) -0.035(8)
F2' 0.28(3) 0.22(2) 0.077(7) -0.067(10) 0.034(9) -0.058(17)
F3' 0.31(3) 0.36(3) 0.054(6) -0.032(12) 0.000(10) -0.04(3)
F4' 0.060(6) 0.30(3) 0.29(3) -0.21(3) 0.020(12) -0.056(14)
F5' 0.22(2) 0.100(9) 0.36(3) -0.083(14) -0.06(2) 0.068(11)
F6' 0.173(15) 0.051(5) 0.209(17) -0.017(7) -0.025(13) 0.023(6)
F7 0.226(6) 0.103(3) 0.188(5) 0.007(3) -0.018(4) 0.010(3)
F8 0.440(11) 0.178(5) 0.123(4) -0.073(4) -0.102(5) 0.001(6)
F9 0.278(7) 0.074(3) 0.247(6) -0.016(3) -0.027(5) -0.021(3)
F10 0.360(10) 0.317(9) 0.152(5) -0.132(6) -0.076(6) -0.038(7)
F11 0.097(3) 0.223(6) 0.520(13) -0.235(8) 0.055(5) -0.017(4)
F12 0.095(3) 0.217(6) 0.491(13) -0.182(8) 0.011(5) 0.017(4)
O1 0.143(5) 0.199(6) 0.276(8) -0.139(6) -0.023(5) -0.055(4)

loop_
_atom_type_symbol
_atom_type_description
_atom_type_scat_dispersion_real
_atom_type_scat_dispersion_imag
_atom_type_scat_source
C C 0.0033 0.0016 'International Tables Vol C Tables 4.2.6.8 and 6.1.1.4'
H H 0.0000 0.0000 'International Tables Vol C Tables 4.2.6.8 and 6.1.1.4'
N N 0.0061 0.0033 'International Tables Vol C Tables 4.2.6.8 and 6.1.1.4'
O O 0.0106 0.0060 'International Tables Vol C Tables 4.2.6.8 and 6.1.1.4'
F F 0.0171 0.0103 'International Tables Vol C Tables 4.2.6.8 and 6.1.1.4'
P P 0.1023 0.0942 'International Tables Vol C Tables 4.2.6.8 and 6.1.1.4'

loop_
_geom_angle_atom_site_label_1
_geom_angle_atom_site_label_2
_geom_angle_atom_site_label_3
_geom_angle
C2 C1 C6 119.3(5)
C2 C1 C35 121.1(5)
C6 C1 C35 119.6(4)
C1 C2 C3 122.0(6)
C4 C3 C2 120.6(6)
C3 C4 C5 120.2(6)
C7 C5 C6 117.2(5)
C7 C5 C4 123.4(5)
C6 C5 C4 119.4(5)
N1 C6 C5 123.4(4)
N1 C6 C1 118.2(4)
C5 C6 C1 118.3(4)
C8 C7 C5 121.1(5)
C7 C8 C10 123.8(6)
C7 C8 C9 117.3(5)
C10 C8 C9 118.9(6)
N1 C9 C8 123.3(5)
N1 C9 C13 118.4(4)
C8 C9 C13 118.3(5)
C11 C10 C8 121.3(7)
C10 C11 C12 119.7(6)
C13 C12 C11 122.7(6)
C12 C13 C9 118.9(5)
C12 C13 C14 121.4(5)
C9 C13 C14 119.6(4)
N4 C14 C13 112.8(4)
N5 C15 N4 110.8(4)
C17 C16 N4 131.8(5)
C17 C16 C21 121.6(5)
N4 C16 C21 106.6(4)
C18 C17 C16 116.4(6)
C17 C18 C19 121.8(6)
C20 C19 C18 122.6(6)
C19 C20 C21 115.6(6)
C20 C21 C16 122.0(5)
C20 C21 N5 131.9(5)
C16 C21 N5 106.1(4)
N5 C22 C23 117.3(10)
C22 C23 C24 111.3(16)
C23 C24 C25 114.4(11)
C26 C25 C24 111.5(14)
C27 C26 C25 111(2)
N3 C27 C26 114(2)
N5 C22' C23' 110.4(13)
C24' C23' C22' 119.2(18)
C23' C24' C25' 117.8(11)
C24' C25' C26' 112.0(15)
C27' C26' C25' 113.3(18)
N3 C27' C26' 113.4(18)
N3 C28 N2 110.2(4)
C34 C29 C30 121.6(4)
C34 C29 N3 106.3(4)
C30 C29 N3 132.0(4)
C31 C30 C29 115.6(5)
C30 C31 C32 123.5(5)
C31 C32 C33 121.5(5)
C32 C33 C34 115.6(5)
C29 C34 C33 122.2(4)
C29 C34 N2 106.6(4)
C33 C34 N2 131.2(4)
C1 C35 N2 112.3(4)
O1 C36 C37 116.4(16)
O1 C36 C38 123.0(13)
C37 C36 C38 120.6(14)
C9 N1 C6 117.7(4)
C28 N2 C34 108.1(4)
C28 N2 C35 126.4(4)
C34 N2 C35 125.5(3)
C28 N3 C29 108.8(4)
C28 N3 C27' 125.9(10)
C29 N3 C27' 125.4(10)
C28 N3 C27 124.0(12)
C29 N3 C27 127.3(12)
C27' N3 C27 2.1(18)
C15 N4 C16 108.1(4)
C15 N4 C14 125.2(4)
C16 N4 C14 125.9(4)
C15 N5 C21 108.4(4)
C15 N5 C22 121.7(14)
C21 N5 C22 129.8(13)
C15 N5 C22' 127.8(15)
C21 N5 C22' 123.7(15)
C22 N5 C22' 6(3)
F2' P1 F1 112.2(10)
F2' P1 F4' 88.2(14)
F1 P1 F4' 145.9(18)
F2' P1 F6' 92.5(13)
F1 P1 F6' 114.1(10)
F4' P1 F6' 90.8(13)
F2' P1 F3' 176.9(14)
F1 P1 F3' 65.3(12)
F4' P1 F3' 94.9(16)
F6' P1 F3' 87.1(12)
F2' P1 F5' 87.5(12)
F1 P1 F5' 61.2(10)
F4' P1 F5' 94.4(14)
F6' P1 F5' 174.8(11)
F3' P1 F5' 92.6(19)
F2' P1 F6 62.5(10)
F1 P1 F6 90.1(8)
F4' P1 F6 123.9(17)
F6' P1 F6 48.4(7)
F3' P1 F6 115.2(13)
F5' P1 F6 127.6(12)
F2' P1 F3 144.0(16)
F1 P1 F3 87.5(11)
F4' P1 F3 91.1(8)
F6' P1 F3 51.5(8)
F3' P1 F3 35.8(11)
F5' P1 F3 128.4(17)
F6 P1 F3 88.8(9)
F2' P1 F2 38.1(10)
F1 P1 F2 90.4(9)
F4' P1 F2 90.0(6)
F6' P1 F2 130.5(14)
F3' P1 F2 142.1(18)
F5' P1 F2 49.5(9)
F6 P1 F2 92.2(10)
F3 P1 F2 177.7(15)
F2' P1 F4 69.3(10)
F1 P1 F4 177.9(11)
F4' P1 F4 34.7(13)
F6' P1 F4 64.0(8)
F3' P1 F4 113.2(15)
F5' P1 F4 120.7(13)
F6 P1 F4 89.2(9)
F3 P1 F4 90.4(12)
F2 P1 F4 91.6(11)
F2' P1 F5 117.2(12)
F1 P1 F5 96.9(10)
F4' P1 F5 49.0(12)
F6' P1 F5 124.9(11)
F3' P1 F5 65.4(12)
F5' P1 F5 59.4(9)
F6 P1 F5 172.2(9)
F3 P1 F5 88.2(9)
F2 P1 F5 91.0(9)
F4 P1 F5 83.6(7)
F2' P1 F1' 87.8(12)
F1 P1 F1' 35.4(7)
F4' P1 F1' 175.5(9)
F6' P1 F1' 91.3(9)
F3' P1 F1' 89.2(13)
F5' P1 F1' 83.5(10)
F6 P1 F1' 55.4(8)
F3 P1 F1' 93.3(8)
F2 P1 F1' 85.6(7)
F4 P1 F1' 144.3(12)
F5 P1 F1' 131.9(12)
F11 P2 F12 173.4(5)
F11 P2 F8 92.9(5)
F12 P2 F8 90.8(5)
F11 P2 F9 93.8(4)
F12 P2 F9 91.4(4)
F8 P2 F9 95.1(4)
F11 P2 F10 86.7(5)
F12 P2 F10 89.7(5)
F8 P2 F10 178.7(4)
F9 P2 F10 83.7(4)
F11 P2 F7 88.2(4)
F12 P2 F7 86.7(4)
F8 P2 F7 84.2(3)
F9 P2 F7 177.9(4)
F10 P2 F7 97.1(4)

loop_
_geom_bond_atom_site_label_1
_geom_bond_atom_site_label_2
_geom_bond_distance
C1 C2 1.356(7)
C1 C6 1.435(6)
C1 C35 1.491(7)
C2 C3 1.398(9)
C3 C4 1.344(9)
C4 C5 1.425(7)
C5 C7 1.393(8)
C5 C6 1.420(6)
C6 N1 1.352(5)
C7 C8 1.385(8)
C8 C10 1.425(8)
C8 C9 1.429(7)
C9 N1 1.344(5)
C9 C13 1.442(6)
C10 C11 1.335(10)
C11 C12 1.411(10)
C12 C13 1.352(7)
C13 C14 1.483(7)
C14 N4 1.474(6)
C15 N5 1.318(6)
C15 N4 1.329(5)
C16 C17 1.386(7)
C16 N4 1.387(6)
C16 C21 1.394(6)
C17 C18 1.369(8)
C18 C19 1.390(9)
C19 C20 1.379(8)
C20 C21 1.384(7)
C21 N5 1.395(6)
C22 N5 1.470(13)
C22 C23 1.494(15)
C23 C24 1.532(12)
C24 C25 1.554(14)
C25 C26 1.540(16)
C26 C27 1.513(17)
C27 N3 1.493(12)
C22' N5 1.499(15)
C22' C23' 1.518(17)
C23' C24' 1.500(13)
C24' C25' 1.533(15)
C25' C26' 1.541(16)
C26' C27' 1.526(15)
C27' N3 1.454(14)
C28 N3 1.323(5)
C28 N2 1.327(5)
C29 C34 1.385(6)
C29 C30 1.388(6)
C29 N3 1.389(5)
C30 C31 1.366(7)
C31 C32 1.372(8)
C32 C33 1.387(7)
C33 C34 1.386(6)
C34 N2 1.397(5)
C35 N2 1.491(5)
C36 O1 1.148(9)
C36 C37 1.500(19)
C36 C38 1.525(16)
P1 F2' 1.436(13)
P1 F1 1.465(9)
P1 F4' 1.470(11)
P1 F6' 1.489(9)
P1 F3' 1.508(14)
P1 F5' 1.528(12)
P1 F6 1.535(8)
P1 F3 1.550(11)
P1 F2 1.550(9)
P1 F4 1.563(12)
P1 F5 1.559(8)
P1 F1' 1.648(13)
P2 F11 1.484(5)
P2 F12 1.497(5)
P2 F8 1.502(5)
P2 F9 1.507(5)
P2 F10 1.511(5)
P2 F7 1.565(5)
